data_7047310
loop_
_publ_author_name
'Zhang, Guojie'
'Chen, Ya'
'Liao, Longyu'
'Lu, Huanchang'
'Zhang, Zhenqi'
'Ma, Qing'
'Yang, Hongwei'
'Fan, Guijuan'

_publ_section_title
;
 5-Amino-1H-1,2,4-triazole-3-carbohydrazide and its applications in the
 synthesis of energetic salts: a new strategy for constructing the
 nitrogen-rich cation based on the energetic moiety combination.
;
_journal_issue 38
_journal_name_full 'Dalton transactions (Cambridge, England : 2003)'
_journal_page_first 13391
_journal_page_last 13401
_journal_paper_doi 10.1039/c8dt01760c
_journal_volume 47
_journal_year 2018
_chemical_formula_moiety 'C6 H2 N3 O9, C3 H7 N6 O'
_chemical_formula_sum 'C9 H9 N9 O10'
_chemical_formula_weight 403.25
_space_group_crystal_system triclinic
_space_group_IT_number 2
_space_group_name_Hall '-P 1'
_space_group_name_H-M_alt 'P -1'
_symmetry_space_group_name_Hall '-P 1'
_symmetry_space_group_name_H-M 'P -1'
_atom_sites_solution_hydrogens mixed
_audit_creation_method SHELXL-2017/1
_audit_update_record
;
2018-07-22 deposited with the CCDC.
2018-08-20 downloaded from the CCDC.
;
_cell_angle_alpha 96.687(16)
_cell_angle_beta 98.317(19)
_cell_angle_gamma 93.39(3)
_cell_formula_units_Z 2
_cell_length_a 7.251(2)
_cell_length_b 8.401(2)
_cell_length_c 12.141(4)
_cell_measurement_reflns_used 3075
_cell_measurement_temperature 293(2)
_cell_measurement_theta_max 25.27
_cell_measurement_theta_min 2.85
_cell_volume 724.6(4)
_computing_structure_refinement 'SHELXL-2017/1 (Sheldrick, 2017)'
_computing_structure_solution 'SHELXT 2014/5 (Sheldrick, 2014)'
_diffrn_ambient_temperature 293(2)
_diffrn_measured_fraction_theta_full 0.984
_diffrn_measured_fraction_theta_max 0.984
_diffrn_measurement_device_type 'Bruker APEX-II CCD'
_diffrn_measurement_method '\f and \w scans'
_diffrn_radiation_type MoK\a
_diffrn_radiation_wavelength 0.71073
_diffrn_reflns_av_R_equivalents 0.0300
_diffrn_reflns_av_unetI/netI 0.0484
_diffrn_reflns_Laue_measured_fraction_full 0.984
_diffrn_reflns_Laue_measured_fraction_max 0.984
_diffrn_reflns_limit_h_max 8
_diffrn_reflns_limit_h_min -8
_diffrn_reflns_limit_k_max 10
_diffrn_reflns_limit_k_min -10
_diffrn_reflns_limit_l_max 14
_diffrn_reflns_limit_l_min -14
_diffrn_reflns_number 5609
_diffrn_reflns_point_group_measured_fraction_full 0.984
_diffrn_reflns_point_group_measured_fraction_max 0.984
_diffrn_reflns_theta_full 25.242
_diffrn_reflns_theta_max 25.500
_diffrn_reflns_theta_min 1.709
_exptl_absorpt_coefficient_mu 0.169
_exptl_absorpt_correction_T_max 0.7456
_exptl_absorpt_correction_T_min 0.6664
_exptl_absorpt_correction_type multi-scan
_exptl_absorpt_process_details 'SADABS 2014/5'
_exptl_crystal_colour colourless
_exptl_crystal_density_diffrn 1.848
_exptl_crystal_description block
_exptl_crystal_F_000 412
_exptl_crystal_size_max 0.28
_exptl_crystal_size_mid 0.15
_exptl_crystal_size_min 0.12
_refine_diff_density_max 0.683
_refine_diff_density_min -0.453
_refine_diff_density_rms 0.067
_refine_ls_extinction_method none
_refine_ls_goodness_of_fit_ref 1.061
_refine_ls_hydrogen_treatment mixed
_refine_ls_matrix_type full
_refine_ls_number_parameters 263
_refine_ls_number_reflns 2656
_refine_ls_number_restraints 2
_refine_ls_restrained_S_all 1.061
_refine_ls_R_factor_all 0.0615
_refine_ls_R_factor_gt 0.0473
_refine_ls_shift/su_max 0.000
_refine_ls_shift/su_mean 0.000
_refine_ls_structure_factor_coef Fsqd
_refine_ls_weighting_details 'w=1/[\s^2^(Fo^2^)+(0.0785P)^2^+0.1015P] where P=(Fo^2^+2Fc^2^)/3'
_refine_ls_weighting_scheme calc
_refine_ls_wR_factor_gt 0.1305
_refine_ls_wR_factor_ref 0.1404
_reflns_Friedel_coverage 0.000
_reflns_number_gt 2092
_reflns_number_total 2656
_reflns_threshold_expression 'I > 2\s(I)'
_cod_data_source_file c8dt01760c2.cif
_cod_data_source_block TNPG-ATCH
_cod_depositor_comments 'Adding full bibliography for 7047309--7047314.cif.'
_cod_database_code 7047310
_shelx_shelxl_version_number 2017/1
_shelx_space_group_comment
;
The symmetry employed for this shelxl refinement is uniquely defined
by the following loop, which should always be used as a source of
symmetry information in preference to the above space-group names.
They are only intended as comments.
;

loop_
_space_group_symop_operation_xyz
'x, y, z'
'-x, -y, -z'

loop_
_atom_site_label
_atom_site_type_symbol
_atom_site_fract_x
_atom_site_fract_y
_atom_site_fract_z
_atom_site_U_iso_or_equiv
_atom_site_adp_type
_atom_site_occupancy
_atom_site_site_symmetry_order
_atom_site_calc_flag
_atom_site_refinement_flags_posn
_atom_site_refinement_flags_adp
O1 O 0.9405(3) 0.3670(2) 0.40640(16) 0.0311(5) Uani 1 1 d . .
O2 O 0.8880(2) 0.1779(2) 0.26678(15) 0.0290(5) Uani 1 1 d . .
O3 O 0.7272(3) 0.3981(2) 0.55039(15) 0.0295(5) Uani 1 1 d . .
H3 H 0.820133 0.419264 0.521980 0.044 Uiso 1 1 calc R U
O4 O 0.5350(3) 0.2836(2) 0.71015(15) 0.0316(5) Uani 1 1 d . .
O5 O 0.2630(3) 0.3528(2) 0.64028(16) 0.0359(5) Uani 1 1 d . .
O6 O 0.1657(2) 0.0765(2) 0.49250(16) 0.0272(4) Uani 1 1 d D .
O7 O 0.0790(2) -0.1065(2) 0.31464(16) 0.0315(5) Uani 1 1 d . .
O8 O 0.2003(3) -0.0628(3) 0.16808(16) 0.0399(6) Uani 1 1 d . .
O9 O 0.5465(2) 0.0523(2) 0.20196(15) 0.0259(4) Uani 1 1 d . .
N8 N 0.8333(3) 0.2550(2) 0.34664(18) 0.0212(5) Uani 1 1 d . .
N7 N 0.2037(3) -0.0367(3) 0.27033(18) 0.0246(5) Uani 1 1 d . .
N9 N 0.4134(3) 0.2959(2) 0.63045(17) 0.0213(5) Uani 1 1 d . .
C1 C 0.6527(3) 0.2195(3) 0.3753(2) 0.0182(5) Uani 1 1 d . .
C2 C 0.6140(3) 0.2880(3) 0.4815(2) 0.0197(5) Uani 1 1 d . .
C3 C 0.4470(3) 0.2374(3) 0.5169(2) 0.0199(5) Uani 1 1 d . .
C4 C 0.3141(3) 0.1262(3) 0.4488(2) 0.0178(5) Uani 1 1 d . .
C5 C 0.3430(3) 0.0704(3) 0.3391(2) 0.0189(5) Uani 1 1 d . .
C6 C 0.5176(3) 0.1096(3) 0.2965(2) 0.0172(5) Uani 1 1 d . .
O10 O 0.9362(2) 0.2865(2) 0.02503(15) 0.0274(4) Uani 1 1 d . .
N1 N 1.0911(3) 0.5244(3) 0.18976(19) 0.0249(5) Uani 1 1 d . .
H1A H 1.121627 0.624561 0.178098 0.037 Uiso 1 1 calc R U
H1B H 1.150651 0.456262 0.148310 0.037 Uiso 1 1 calc R U
H1C H 1.123891 0.514307 0.261989 0.037 Uiso 1 1 calc R U
N2 N 0.8959(3) 0.4894(2) 0.15936(17) 0.0208(5) Uani 1 1 d . .
H2 H 0.818385 0.545834 0.191036 0.025 Uiso 1 1 calc R U
N4 N 0.5128(3) 0.4027(2) 0.11660(17) 0.0209(5) Uani 1 1 d . .
N5 N 0.3391(3) 0.3293(2) 0.06992(17) 0.0211(5) Uani 1 1 d . .
N3 N 0.5384(3) 0.2114(2) -0.02169(18) 0.0180(5) Uani 1 1 d D .
N6 N 0.2168(3) 0.1182(3) -0.07684(18) 0.0271(5) Uani 1 1 d . .
H6A H 0.103282 0.127313 -0.065643 0.033 Uiso 1 1 calc R U
H6B H 0.241167 0.047377 -0.128751 0.033 Uiso 1 1 calc R U
C7 C 0.8355(3) 0.3664(3) 0.08007(19) 0.0184(5) Uani 1 1 d . .
C14 C 0.6290(3) 0.3293(3) 0.06023(19) 0.0167(5) Uani 1 1 d . .
C8 C 0.3541(3) 0.2131(3) -0.0142(2) 0.0188(5) Uani 1 1 d . .
H6 H 0.109(5) 0.005(4) 0.443(3) 0.074(14) Uiso 1 1 d D .
H3A H 0.577(4) 0.147(3) -0.064(2) 0.030(8) Uiso 1 1 d D .

loop_
_atom_site_aniso_label
_atom_site_aniso_U_11
_atom_site_aniso_U_22
_atom_site_aniso_U_33
_atom_site_aniso_U_23
_atom_site_aniso_U_13
_atom_site_aniso_U_12
O1 0.0237(10) 0.0332(10) 0.0324(11) -0.0061(8) 0.0049(8) -0.0117(8)
O2 0.0238(10) 0.0345(11) 0.0289(11) -0.0050(8) 0.0131(8) -0.0004(8)
O3 0.0294(11) 0.0334(11) 0.0222(10) -0.0068(8) 0.0069(8) -0.0140(8)
O4 0.0376(12) 0.0378(11) 0.0175(10) -0.0014(8) 0.0003(9) 0.0058(9)
O5 0.0302(12) 0.0483(13) 0.0281(11) -0.0096(9) 0.0090(9) 0.0122(9)
O6 0.0218(10) 0.0316(11) 0.0271(11) -0.0058(8) 0.0113(8) -0.0072(8)
O7 0.0229(10) 0.0314(10) 0.0368(11) -0.0090(8) 0.0080(8) -0.0092(8)
O8 0.0220(11) 0.0696(15) 0.0202(11) -0.0221(9) 0.0023(8) -0.0042(9)
O9 0.0259(10) 0.0285(10) 0.0223(10) -0.0053(8) 0.0090(8) -0.0019(7)
N8 0.0185(11) 0.0231(11) 0.0224(11) 0.0030(9) 0.0042(9) 0.0012(8)
N7 0.0170(11) 0.0273(12) 0.0275(13) -0.0075(9) 0.0053(9) 0.0013(9)
N9 0.0263(12) 0.0199(11) 0.0168(11) -0.0046(8) 0.0064(9) -0.0013(9)
C1 0.0170(13) 0.0188(12) 0.0187(13) 0.0017(10) 0.0034(10) 0.0010(9)
C2 0.0219(13) 0.0182(12) 0.0175(13) -0.0006(10) 0.0011(10) -0.0002(10)
C3 0.0241(14) 0.0206(12) 0.0136(12) -0.0040(10) 0.0040(10) 0.0002(10)
C4 0.0152(12) 0.0188(12) 0.0200(13) 0.0013(10) 0.0049(10) 0.0016(9)
C5 0.0160(13) 0.0202(12) 0.0186(13) -0.0043(10) 0.0024(10) 0.0008(9)
C6 0.0180(13) 0.0170(12) 0.0169(13) 0.0004(9) 0.0036(10) 0.0040(9)
O10 0.0170(10) 0.0334(10) 0.0287(10) -0.0113(8) 0.0054(8) 0.0009(7)
N1 0.0142(11) 0.0293(12) 0.0274(12) -0.0089(9) 0.0014(9) -0.0008(9)
N2 0.0138(11) 0.0234(11) 0.0230(11) -0.0078(9) 0.0047(8) 0.0016(8)
N4 0.0134(11) 0.0220(11) 0.0247(12) -0.0050(9) 0.0013(9) 0.0002(8)
N5 0.0138(11) 0.0226(11) 0.0242(12) -0.0047(9) 0.0007(8) -0.0007(8)
N3 0.0143(11) 0.0196(11) 0.0193(11) -0.0051(9) 0.0048(8) 0.0034(8)
N6 0.0147(11) 0.0325(12) 0.0300(13) -0.0140(10) 0.0048(9) -0.0007(9)
C7 0.0158(13) 0.0223(12) 0.0167(12) 0.0005(10) 0.0030(10) 0.0009(10)
C14 0.0169(12) 0.0171(11) 0.0153(12) -0.0014(9) 0.0031(9) 0.0005(9)
C8 0.0153(13) 0.0212(12) 0.0190(13) -0.0022(10) 0.0038(10) 0.0016(9)

loop_
_atom_type_symbol
_atom_type_description
_atom_type_scat_dispersion_real
_atom_type_scat_dispersion_imag
_atom_type_scat_source
C C 0.0033 0.0016 'International Tables Vol C Tables 4.2.6.8 and 6.1.1.4'
H H 0.0000 0.0000 'International Tables Vol C Tables 4.2.6.8 and 6.1.1.4'
N N 0.0061 0.0033 'International Tables Vol C Tables 4.2.6.8 and 6.1.1.4'
O O 0.0106 0.0060 'International Tables Vol C Tables 4.2.6.8 and 6.1.1.4'

loop_
_geom_angle_atom_site_label_1
_geom_angle_atom_site_label_2
_geom_angle_atom_site_label_3
_geom_angle
C2 O3 H3 109.5
C4 O6 H6 104(3)
O2 N8 O1 119.5(2)
O2 N8 C1 121.6(2)
O1 N8 C1 118.9(2)
O8 N7 O7 119.2(2)
O8 N7 C5 121.4(2)
O7 N7 C5 119.4(2)
O4 N9 O5 123.8(2)
O4 N9 C3 118.5(2)
O5 N9 C3 117.7(2)
C2 C1 N8 118.4(2)
C2 C1 C6 122.7(2)
N8 C1 C6 118.9(2)
O3 C2 C3 117.2(2)
O3 C2 C1 123.9(2)
C3 C2 C1 118.9(2)
C2 C3 C4 121.9(2)
C2 C3 N9 119.4(2)
C4 C3 N9 118.7(2)
O6 C4 C3 117.7(2)
O6 C4 C5 122.9(2)
C3 C4 C5 119.4(2)
C4 C5 N7 118.5(2)
C4 C5 C6 122.5(2)
N7 C5 C6 118.8(2)
O9 C6 C1 123.7(2)
O9 C6 C5 122.2(2)
C1 C6 C5 114.1(2)
N2 N1 H1A 109.5
N2 N1 H1B 109.5
H1A N1 H1B 109.5
N2 N1 H1C 109.5
H1A N1 H1C 109.5
H1B N1 H1C 109.5
C7 N2 N1 118.0(2)
C7 N2 H2 121.0
N1 N2 H2 121.0
C14 N4 N5 104.66(19)
C8 N5 N4 110.74(19)
C8 N3 C14 106.29(19)
C8 N3 H3A 122(2)
C14 N3 H3A 131(2)
C8 N6 H6A 120.0
C8 N6 H6B 120.0
H6A N6 H6B 120.0
O10 C7 N2 125.1(2)
O10 C7 C14 120.4(2)
N2 C7 C14 114.4(2)
N4 C14 N3 111.9(2)
N4 C14 C7 124.8(2)
N3 C14 C7 123.3(2)
N6 C8 N5 127.2(2)
N6 C8 N3 126.4(2)
N5 C8 N3 106.4(2)

loop_
_geom_bond_atom_site_label_1
_geom_bond_atom_site_label_2
_geom_bond_distance
O1 N8 1.268(3)
O2 N8 1.230(3)
O3 C2 1.327(3)
O3 H3 0.8200
O4 N9 1.229(3)
O5 N9 1.232(3)
O6 C4 1.333(3)
O6 H6 0.842(19)
O7 N7 1.265(3)
O8 N7 1.232(3)
O9 C6 1.244(3)
N8 C1 1.426(3)
N7 C5 1.414(3)
N9 C3 1.468(3)
C1 C2 1.422(3)
C1 C6 1.465(3)
C2 C3 1.402(3)
C3 C4 1.403(3)
C4 C5 1.409(3)
C5 C6 1.469(3)
O10 C7 1.235(3)
N1 N2 1.415(3)
N1 H1A 0.8900
N1 H1B 0.8900
N1 H1C 0.8900
N2 C7 1.334(3)
N2 H2 0.8600
N4 C14 1.299(3)
N4 N5 1.381(3)
N5 C8 1.349(3)
N3 C8 1.353(3)
N3 C14 1.381(3)
N3 H3A 0.796(18)
N6 C8 1.323(3)
N6 H6A 0.8600
N6 H6B 0.8600
C7 C14 1.490(3)

loop_
_geom_hbond_atom_site_label_D
_geom_hbond_atom_site_label_H
_geom_hbond_atom_site_label_A
_geom_hbond_distance_DH
_geom_hbond_distance_HA
_geom_hbond_distance_DA
_geom_hbond_angle_DHA
_geom_hbond_site_symmetry_A
_geom_hbond_publ_flag
O3 H3 O1 0.82 1.78 2.498(3) 144.8 . yes
O6 H6 O7 0.842(19) 1.70(3) 2.478(3) 153(4) . yes
N6 H6B O9 0.86 2.06 2.800(3) 144.1 2_655 yes
N6 H6A O10 0.86 2.17 2.886(3) 140.7 1_455 yes

loop_
_geom_torsion_atom_site_label_1
_geom_torsion_atom_site_label_2
_geom_torsion_atom_site_label_3
_geom_torsion_atom_site_label_4
_geom_torsion
O2 N8 C1 C2 166.4(2)
O1 N8 C1 C2 -12.4(3)
O2 N8 C1 C6 -11.3(3)
O1 N8 C1 C6 169.9(2)
N8 C1 C2 O3 8.3(4)
C6 C1 C2 O3 -174.1(2)
N8 C1 C2 C3 -171.6(2)
C6 C1 C2 C3 6.0(4)
O3 C2 C3 C4 177.5(2)
C1 C2 C3 C4 -2.6(4)
O3 C2 C3 N9 -5.5(3)
C1 C2 C3 N9 174.4(2)
O4 N9 C3 C2 -51.1(3)
O5 N9 C3 C2 129.7(2)
O4 N9 C3 C4 125.9(2)
O5 N9 C3 C4 -53.2(3)
C2 C3 C4 O6 175.4(2)
N9 C3 C4 O6 -1.6(3)
C2 C3 C4 C5 -3.8(4)
N9 C3 C4 C5 179.2(2)
O6 C4 C5 N7 3.4(4)
C3 C4 C5 N7 -177.5(2)
O6 C4 C5 C6 -172.0(2)
C3 C4 C5 C6 7.1(4)
O8 N7 C5 C4 164.3(2)
O7 N7 C5 C4 -15.2(3)
O8 N7 C5 C6 -20.2(4)
O7 N7 C5 C6 160.3(2)
C2 C1 C6 O9 177.7(2)
N8 C1 C6 O9 -4.7(3)
C2 C1 C6 C5 -2.9(3)
N8 C1 C6 C5 174.7(2)
C4 C5 C6 O9 175.7(2)
N7 C5 C6 O9 0.3(4)
C4 C5 C6 C1 -3.8(3)
N7 C5 C6 C1 -179.1(2)
C14 N4 N5 C8 -0.2(3)
N1 N2 C7 O10 -5.3(4)
N1 N2 C7 C14 175.0(2)
N5 N4 C14 N3 0.2(3)
N5 N4 C14 C7 -179.9(2)
C8 N3 C14 N4 -0.2(3)
C8 N3 C14 C7 179.9(2)
O10 C7 C14 N4 177.4(2)
N2 C7 C14 N4 -2.9(3)
O10 C7 C14 N3 -2.8(4)
N2 C7 C14 N3 176.9(2)
N4 N5 C8 N6 179.6(2)
N4 N5 C8 N3 0.1(3)
C14 N3 C8 N6 -179.5(2)
C14 N3 C8 N5 0.0(3)
